data_7224739
loop_
_publ_author_name
'Mu, Bao'
'Li, Chang-Xia'
'Song, Ming'
'Ren, Yan-Li'
'Huang, Ru-Dan'

_publ_section_title
;
 The electrochemical properties, nitrogen adsorption, and photocatalytic
 activities of three 3D metal--organic frameworks bearing the rigid
 terphenyl tetracarboxylates ligands
;
_journal_issue 17
_journal_name_full CrystEngComm
_journal_page_first 3086
_journal_paper_doi 10.1039/C6CE00087H
_journal_volume 18
_journal_year 2016
_chemical_formula_moiety 'C44 H40 Ni6 O28, 3(H2 O)'
_chemical_formula_sum 'C44 H46 Ni6 O31'
_chemical_formula_weight 1422.95
_chemical_name_systematic
;
 ? 
;
_space_group_crystal_system triclinic
_space_group_IT_number 2
_space_group_name_Hall '-P 1'
_space_group_name_H-M_alt 'P -1'
_symmetry_space_group_name_Hall '-P 1'
_symmetry_space_group_name_H-M 'P -1'
_atom_sites_solution_hydrogens geom
_atom_sites_solution_primary direct
_atom_sites_solution_secondary difmap
_audit_creation_date 2016-03-23
_audit_creation_method
;
Olex2 1.2
(compiled 2016.02.19 svn.r3266 for OlexSys, GUI svn.r5155)
;
_audit_update_record
;
2016-03-24 deposited with the CCDC.
2016-03-28 downloaded from the CCDC.
;
_cell_angle_alpha 69.1930(10)
_cell_angle_beta 79.6760(10)
_cell_angle_gamma 81.008(2)
_cell_formula_units_Z 1
_cell_length_a 11.0031(9)
_cell_length_b 11.2217(11)
_cell_length_c 11.6959(11)
_cell_measurement_reflns_used 638
_cell_measurement_temperature 293(2)
_cell_measurement_theta_max 69.3640
_cell_measurement_theta_min 6.8890
_cell_volume 1321.3(2)
_computing_molecular_graphics 'Olex2 (Dolomanov et al., 2009)'
_computing_publication_material 'Olex2 (Dolomanov et al., 2009)'
_computing_structure_refinement 'XL (Sheldrick, 2008)'
_computing_structure_solution 'SHELXS-97 (Sheldrick, 1990)'
_diffrn_ambient_temperature 293(2)
_diffrn_measured_fraction_theta_full 0.968
_diffrn_measured_fraction_theta_max 0.968
_diffrn_measurement_device_type 'CCD area detector'
_diffrn_radiation_monochromator graphite
_diffrn_radiation_type CuK\a
_diffrn_radiation_wavelength 1.54178
_diffrn_reflns_av_R_equivalents 0.1140
_diffrn_reflns_av_unetI/netI 0.2317
_diffrn_reflns_limit_h_max 10
_diffrn_reflns_limit_h_min -13
_diffrn_reflns_limit_k_max 10
_diffrn_reflns_limit_k_min -13
_diffrn_reflns_limit_l_max 9
_diffrn_reflns_limit_l_min -14
_diffrn_reflns_number 8203
_diffrn_reflns_theta_full 71.02
_diffrn_reflns_theta_max 71.02
_diffrn_reflns_theta_min 4.08
_diffrn_source 'fine-focus sealed tube'
_exptl_absorpt_coefficient_mu 3.176
_exptl_absorpt_correction_T_max 0.8573
_exptl_absorpt_correction_T_min 0.6829
_exptl_absorpt_correction_type multi-scan
_exptl_crystal_colour green
_exptl_crystal_density_diffrn 1.788
_exptl_crystal_density_method 'not measured'
_exptl_crystal_description block
_exptl_crystal_F_000 726
_exptl_crystal_size_max 0.13
_exptl_crystal_size_mid 0.09
_exptl_crystal_size_min 0.05
_refine_diff_density_max 1.178
_refine_diff_density_min -1.452
_refine_diff_density_rms 0.163
_refine_ls_extinction_coef 0.00081(15)
_refine_ls_extinction_expression Fc^*^=kFc[1+0.001xFc^2^\l^3^/sin(2\q)]^-1/4^
_refine_ls_extinction_method SHELXL
_refine_ls_goodness_of_fit_ref 1.032
_refine_ls_hydrogen_treatment constr
_refine_ls_matrix_type full
_refine_ls_number_parameters 372
_refine_ls_number_reflns 4949
_refine_ls_number_restraints 6
_refine_ls_restrained_S_all 1.034
_refine_ls_R_factor_all 0.1899
_refine_ls_R_factor_gt 0.0947
_refine_ls_shift/su_max 0.000
_refine_ls_shift/su_mean 0.000
_refine_ls_structure_factor_coef Fsqd
_refine_ls_weighting_details 'calc w=1/[\s^2^(Fo^2^)+(0.0520P)^2^+3.1903P] where P=(Fo^2^+2Fc^2^)/3'
_refine_ls_weighting_scheme calc
_refine_ls_wR_factor_gt 0.1871
_refine_ls_wR_factor_ref 0.2865
_reflns_number_gt 2156
_reflns_number_total 4949
_reflns_threshold_expression >2sigma(I)
_cod_data_source_file c6ce00087h2.cif
_cod_data_source_block Complex2
_cod_depositor_comments 'Adding full bibliography for 7224738--7224740.cif.'
_cod_database_code 7224739
_olex2_refinement_description
;
1. Fixed Uiso
 At 1.2 times of:
  All C(H) groups, {H5WA,H5WB} of O5W, {H4WA,H4WB} of O4W, All O(H) groups
 At 1.5 times of:
  {H1WA,H1WB} of O1W, {H2WA,H2WB} of O2W, {H3WA,H3WB} of O3W, {H7A,H7B} of O7
2. Uiso/Uaniso restraints and constraints
Uanis(O2W) \\sim Ueq: with sigma of 0.01 and sigma for terminal atoms of 0.01
3. Others
 Fixed Sof: O5W(0.5) H5WA(0.5) H5WB(0.5)
4.a Riding coordinates:
 O1(H1), O1W(H1WA,H1WB), O2(H2), O2W(H2WA,H2WB), O3W(H3WA,H3WB), O4W(H4WA,
 H4WB), O5W(H5WA,H5WB)
4.b Rotating group:
 O7(H7A,H7B)
4.c Aromatic/amide H refined with riding coordinates:
 C4(H4), C8(H8), C10(H10), C11(H11), C14(H14), C15(H15), C17(H17), C18(H18),
 C21(H21), C22(H22)
;
_olex2_submission_special_instructions 'No special instructions were received'

loop_
_space_group_symop_id
_space_group_symop_operation_xyz
1 'x, y, z'
2 '-x, -y, -z'

loop_
_atom_site_label
_atom_site_type_symbol
_atom_site_fract_x
_atom_site_fract_y
_atom_site_fract_z
_atom_site_U_iso_or_equiv
_atom_site_adp_type
_atom_site_occupancy
_atom_site_calc_flag
_atom_site_refinement_flags_posn
_atom_site_refinement_flags_adp
Ni1 Ni 0.98467(17) 0.2453(2) 0.23813(18) 0.0255(5) Uani 1 d . .
Ni2 Ni 0.86347(18) 0.0176(2) 0.50069(19) 0.0284(5) Uani 1 d . .
Ni3 Ni 0.02843(18) 0.5735(2) 0.07488(19) 0.0268(5) Uani 1 d . .
O1 O 1.0131(7) 0.0709(8) 0.3710(7) 0.030(2) Uani 1 d . .
H1 H 1.0195 0.0191 0.3316 0.037 Uiso 1 d R .
O1W O 0.1252(7) 0.7288(8) 0.0500(7) 0.030(2) Uani 1 d . .
H1WA H 0.0780 0.7829 0.0775 0.045 Uiso 1 d R .
H1WB H 0.1487 0.7638 -0.0266 0.045 Uiso 1 d R .
O2 O 0.9424(6) 0.4165(8) 0.1033(7) 0.0264(19) Uani 1 d . .
H2 H 0.8653 0.4371 0.1195 0.032 Uiso 1 d R .
O2W O 0.7189(8) -0.0415(9) 0.6431(8) 0.045(3) Uani 1 d . U
H2WA H 0.6983 0.0148 0.6779 0.068 Uiso 1 d R .
H2WB H 0.7435 -0.1121 0.6953 0.068 Uiso 1 d R .
O3 O 0.8239(7) 0.1883(8) 0.2039(7) 0.0261(19) Uani 1 d . .
O3W O 0.8653(9) -0.1584(9) 0.4704(9) 0.050(3) Uani 1 d . .
H3WA H 0.7993 -0.1591 0.4425 0.075 Uiso 1 d R .
H3WB H 0.8696 -0.2194 0.5386 0.075 Uiso 1 d R .
O4 O 0.7268(7) 0.0988(9) 0.3979(8) 0.034(2) Uani 1 d . .
O5 O 0.2009(7) 0.4688(8) 0.0939(8) 0.031(2) Uani 1 d . .
O7 O -0.0063(9) 0.5573(9) 0.2628(9) 0.044(2) Uani 1 d . .
H7A H 0.0612 0.5581 0.2881 0.065 Uiso 1 d GR .
H7B H -0.0369 0.4870 0.3043 0.065 Uiso 1 d GR .
O8 O 0.1519(7) 0.2972(8) 0.2585(7) 0.031(2) Uani 1 d . .
O9 O 0.1396(9) 0.8218(9) 0.4556(8) 0.046(3) Uani 1 d . .
O10 O 0.1158(7) 0.6673(8) 0.6405(7) 0.0288(19) Uani 1 d . .
O11 O 0.9084(7) -0.1555(8) -0.1211(8) 0.036(2) Uani 1 d . .
O12 O 0.8644(8) -0.3101(9) 0.0571(8) 0.033(2) Uani 1 d . .
C1 C 0.7273(11) 0.1615(14) 0.2848(12) 0.033(3) Uani 1 d . .
C2 C 0.6002(10) 0.2182(10) 0.2474(10) 0.018(2) Uani 1 d . .
C3 C 0.5471(10) 0.1873(12) 0.1596(11) 0.027(3) Uani 1 d . .
C4 C 0.4297(11) 0.2443(11) 0.1350(11) 0.028(3) Uani 1 d . .
H4 H 0.3937 0.2245 0.0787 0.034 Uiso 1 calc R .
C5 C 0.3622(10) 0.3303(12) 0.1905(11) 0.028(3) Uani 1 d . .
C6 C 0.2266(10) 0.3660(13) 0.1829(11) 0.030(3) Uani 1 d . .
C7 C 0.4173(10) 0.3597(12) 0.2783(11) 0.029(3) Uani 1 d . .
C8 C 0.5356(10) 0.3048(12) 0.2992(11) 0.028(3) Uani 1 d . .
H8 H 0.5739 0.3280 0.3517 0.034 Uiso 1 calc R .
C9 C 0.3494(12) 0.4460(14) 0.3417(14) 0.041(4) Uani 1 d . .
C10 C 0.3368(11) 0.4121(15) 0.4708(13) 0.041(4) Uani 1 d . .
H10 H 0.3722 0.3324 0.5166 0.050 Uiso 1 calc R .
C11 C 0.2750(11) 0.4916(11) 0.5305(11) 0.032(3) Uani 1 d . .
H11 H 0.2660 0.4646 0.6162 0.038 Uiso 1 calc R .
C12 C 0.2230(12) 0.6175(12) 0.4627(11) 0.031(3) Uani 1 d . .
C13 C 0.1578(11) 0.7035(13) 0.5296(13) 0.034(3) Uani 1 d . .
C14 C 0.2387(11) 0.6532(13) 0.3329(11) 0.032(3) Uani 1 d . .
H14 H 0.2074 0.7344 0.2859 0.039 Uiso 1 calc R .
C15 C 0.2996(11) 0.5693(14) 0.2755(12) 0.038(3) Uani 1 d . .
H15 H 0.3082 0.5949 0.1899 0.045 Uiso 1 calc R .
C16 C 0.6085(9) 0.0843(11) 0.1120(11) 0.023(2) Uani 1 d . .
C17 C 0.6405(11) 0.1004(13) -0.0127(12) 0.035(3) Uani 1 d . .
H17 H 0.6136 0.1773 -0.0703 0.042 Uiso 1 calc R .
C18 C 0.7073(11) 0.0112(12) -0.0533(13) 0.036(3) Uani 1 d . .
H18 H 0.7230 0.0269 -0.1379 0.043 Uiso 1 calc R .
C19 C 0.7560(11) -0.1072(11) 0.0272(11) 0.026(3) Uani 1 d . .
C20 C 0.8508(11) -0.1979(14) -0.0161(12) 0.034(3) Uani 1 d . .
C21 C 0.7227(12) -0.1291(14) 0.1519(12) 0.038(3) Uani 1 d . .
H21 H 0.7456 -0.2086 0.2082 0.046 Uiso 1 calc R .
C22 C 0.6552(12) -0.0339(13) 0.1947(12) 0.038(3) Uani 1 d . .
H22 H 0.6405 -0.0482 0.2791 0.045 Uiso 1 calc R .
O4W O 0.0048(9) 0.9123(10) 0.1698(10) 0.062(3) Uani 1 d . .
H4WA H 0.0114 0.8570 0.2409 0.075 Uiso 1 d R .
H4WB H 0.0334 0.9805 0.1644 0.075 Uiso 1 d R .
O5W O 0.503(3) -0.035(2) 0.492(4) 0.100(11) Uani 0.50 d . .
H5WA H 0.5720 -0.0515 0.4518 0.121 Uiso 0.50 d R .
H5WB H 0.4564 -0.0923 0.4989 0.121 Uiso 0.50 d R .

loop_
_atom_site_aniso_label
_atom_site_aniso_U_11
_atom_site_aniso_U_22
_atom_site_aniso_U_33
_atom_site_aniso_U_23
_atom_site_aniso_U_13
_atom_site_aniso_U_12
Ni1 0.0243(10) 0.0323(13) 0.0224(11) -0.0121(9) 0.0009(8) -0.0075(9)
Ni2 0.0293(11) 0.0309(13) 0.0242(11) -0.0086(10) -0.0018(9) -0.0041(9)
Ni3 0.0275(11) 0.0298(12) 0.0264(12) -0.0130(10) -0.0019(9) -0.0055(9)
O1 0.041(5) 0.034(5) 0.023(4) -0.014(4) -0.001(4) -0.016(4)
O1W 0.038(5) 0.025(5) 0.028(5) -0.007(4) 0.000(4) -0.013(4)
O2 0.014(4) 0.036(5) 0.032(5) -0.016(4) 0.002(3) -0.005(3)
O2W 0.046(5) 0.037(5) 0.024(4) 0.021(4) -0.002(4) 0.004(4)
O3 0.021(4) 0.040(5) 0.022(4) -0.016(4) 0.000(3) -0.007(4)
O3W 0.054(6) 0.046(6) 0.058(7) -0.013(5) -0.024(5) -0.021(5)
O4 0.019(4) 0.044(6) 0.041(6) -0.016(5) -0.009(4) 0.000(4)
O5 0.022(4) 0.036(5) 0.037(5) -0.015(4) 0.004(4) -0.010(4)
O7 0.054(6) 0.038(6) 0.053(6) -0.031(5) -0.001(5) -0.013(5)
O8 0.019(4) 0.046(6) 0.031(5) -0.015(4) 0.004(3) -0.015(4)
O9 0.064(7) 0.047(7) 0.034(6) -0.026(5) 0.002(5) -0.003(5)
O10 0.034(5) 0.029(5) 0.024(5) -0.013(4) 0.002(4) 0.000(4)
O11 0.028(5) 0.038(6) 0.038(6) -0.011(4) -0.012(4) 0.016(4)
O12 0.033(5) 0.036(6) 0.036(5) -0.023(5) 0.002(4) -0.002(4)
C1 0.029(7) 0.050(9) 0.035(7) -0.034(7) -0.008(5) 0.000(6)
C2 0.024(6) 0.016(6) 0.014(5) 0.001(4) -0.011(4) -0.002(4)
C3 0.022(6) 0.041(8) 0.030(7) -0.023(6) 0.004(5) -0.017(5)
C4 0.033(6) 0.015(6) 0.033(7) -0.003(5) -0.005(5) -0.007(5)
C5 0.018(6) 0.041(8) 0.037(7) -0.026(6) -0.002(5) -0.006(5)
C6 0.020(6) 0.049(9) 0.015(6) -0.004(6) 0.001(5) -0.006(5)
C7 0.025(6) 0.033(8) 0.032(7) -0.014(6) 0.002(5) -0.008(5)
C8 0.023(6) 0.039(8) 0.031(7) -0.019(6) 0.001(5) -0.013(5)
C9 0.042(8) 0.043(9) 0.054(10) -0.034(8) -0.005(7) -0.006(7)
C10 0.028(7) 0.058(10) 0.052(9) -0.040(8) -0.002(6) 0.002(6)
C11 0.045(8) 0.022(7) 0.020(6) 0.004(5) -0.005(5) -0.004(6)
C12 0.048(8) 0.028(7) 0.018(6) -0.006(5) 0.003(5) -0.018(6)
C13 0.031(7) 0.031(8) 0.046(9) -0.020(7) 0.002(6) -0.008(6)
C14 0.038(7) 0.033(8) 0.025(7) -0.011(6) -0.006(5) 0.004(6)
C15 0.037(7) 0.057(10) 0.026(7) -0.025(7) 0.006(6) -0.011(7)
C16 0.010(5) 0.033(7) 0.026(6) -0.013(5) -0.005(4) 0.005(4)
C17 0.026(6) 0.033(8) 0.044(8) -0.011(6) -0.008(6) 0.001(5)
C18 0.036(7) 0.035(8) 0.039(8) -0.017(7) -0.005(6) 0.000(6)
C19 0.033(6) 0.024(7) 0.020(6) -0.002(5) -0.003(5) -0.012(5)
C20 0.027(6) 0.054(9) 0.039(8) -0.037(8) -0.012(6) 0.003(6)
C21 0.044(8) 0.049(9) 0.026(7) -0.017(7) -0.006(6) -0.008(7)
C22 0.040(8) 0.049(9) 0.028(7) -0.015(7) -0.009(6) -0.005(6)
O4W 0.056(7) 0.045(7) 0.085(9) -0.018(6) -0.016(6) -0.002(5)
O5W 0.081(17) 0.026(18) 0.17(3) -0.02(2) 0.041(16) -0.038(17)

loop_
_atom_type_symbol
_atom_type_description
_atom_type_scat_dispersion_real
_atom_type_scat_dispersion_imag
_atom_type_scat_source
C C 0.0181 0.0091 'International Tables Vol C Tables 4.2.6.8 and 6.1.1.4'
H H 0.0000 0.0000 'International Tables Vol C Tables 4.2.6.8 and 6.1.1.4'
Ni Ni -3.0029 0.5091 'International Tables Vol C Tables 4.2.6.8 and 6.1.1.4'
O O 0.0492 0.0322 'International Tables Vol C Tables 4.2.6.8 and 6.1.1.4'

loop_
_geom_angle_atom_site_label_1
_geom_angle_atom_site_label_2
_geom_angle_atom_site_label_3
_geom_angle
_geom_angle_site_symmetry_1
_geom_angle_site_symmetry_3
O1 Ni1 O2 175.3(3) . .
O1 Ni1 O3 90.1(3) . .
O1 Ni1 O8 90.6(3) . 1_655
O1 Ni1 O10 94.7(3) . 2_666
O1 Ni1 O11 83.9(3) . 2_755
O2 Ni1 O3 85.3(3) . .
O2 Ni1 O8 94.1(3) . 1_655
O2 Ni1 O10 85.0(3) . 2_666
O2 Ni1 O11 96.5(3) . 2_755
O8 Ni1 O3 174.9(3) 1_655 .
O10 Ni1 O3 93.1(3) 2_666 .
O10 Ni1 O8 91.9(3) 2_666 1_655
O10 Ni1 O11 177.5(3) 2_666 2_755
O11 Ni1 O3 89.0(3) 2_755 .
O11 Ni1 O8 86.0(3) 2_755 1_655
O1 Ni2 Ni2 44.5(2) . 2_756
O1 Ni2 Ni2 43.3(2) 2_756 2_756
O1 Ni2 O1 87.8(3) . 2_756
O1 Ni2 O2W 88.1(3) 2_756 .
O1 Ni2 O2W 175.9(3) . .
O1 Ni2 O3W 93.2(3) . .
O1 Ni2 O3W 89.7(3) 2_756 .
O1 Ni2 O9 89.9(4) . 2_666
O2W Ni2 Ni2 131.4(3) . 2_756
O2W Ni2 O3W 87.4(4) . .
O3W Ni2 Ni2 91.9(3) . 2_756
O4 Ni2 Ni2 144.5(3) . 2_756
O4 Ni2 O1 172.0(3) . 2_756
O4 Ni2 O1 100.0(3) . .
O4 Ni2 O2W 84.1(3) . .
O4 Ni2 O3W 91.6(4) . .
O4 Ni2 O9 91.2(4) . 2_666
O9 Ni2 Ni2 87.9(3) 2_666 2_756
O9 Ni2 O1 87.1(4) 2_666 2_756
O9 Ni2 O2W 89.2(4) 2_666 .
O9 Ni2 O3W 175.4(4) 2_666 .
O1W Ni3 Ni3 138.7(3) . 2_565
O1W Ni3 O7 85.8(3) . .
O2 Ni3 Ni3 42.1(2) 1_455 2_565
O2 Ni3 Ni3 42.4(2) 2_665 2_565
O2 Ni3 O1W 96.4(3) 2_665 .
O2 Ni3 O1W 176.9(3) 1_455 .
O2 Ni3 O2 84.5(3) 2_665 1_455
O2 Ni3 O5 92.8(3) 1_455 .
O2 Ni3 O5 87.7(3) 2_665 .
O2 Ni3 O7 177.8(3) 2_665 .
O2 Ni3 O7 93.3(3) 1_455 .
O2 Ni3 O12 92.0(3) 1_455 1_465
O2 Ni3 O12 93.8(3) 2_665 1_465
O5 Ni3 Ni3 90.3(2) . 2_565
O5 Ni3 O1W 84.3(3) . .
O5 Ni3 O7 92.7(4) . .
O7 Ni3 Ni3 135.4(3) . 2_565
O12 Ni3 Ni3 93.9(3) 1_465 2_565
O12 Ni3 O1W 91.0(3) 1_465 .
O12 Ni3 O5 175.1(3) 1_465 .
O12 Ni3 O7 86.0(4) 1_465 .
Ni1 O1 Ni2 137.0(4) . 2_756
Ni1 O1 H1 102.9 . .
Ni2 O1 Ni1 114.6(4) . .
Ni2 O1 Ni2 92.2(3) . 2_756
Ni2 O1 H1 102.9 . .
Ni2 O1 H1 102.8 2_756 .
Ni3 O1W H1WA 109.6 . .
Ni3 O1W H1WB 108.9 . .
H1WA O1W H1WB 109.5 . .
Ni1 O2 H2 106.3 . .
Ni3 O2 Ni1 119.5(4) 2_665 .
Ni3 O2 Ni1 121.4(4) 1_655 .
Ni3 O2 Ni3 95.5(3) 2_665 1_655
Ni3 O2 H2 106.3 2_665 .
Ni3 O2 H2 106.3 1_655 .
Ni2 O2W H2WA 109.2 . .
Ni2 O2W H2WB 109.0 . .
H2WA O2W H2WB 109.5 . .
C1 O3 Ni1 123.1(7) . .
Ni2 O3W H3WA 110.0 . .
Ni2 O3W H3WB 108.7 . .
H3WA O3W H3WB 109.5 . .
C1 O4 Ni2 132.2(8) . .
C6 O5 Ni3 126.2(7) . .
Ni3 O7 H7A 109.7 . .
Ni3 O7 H7B 109.0 . .
H7A O7 H7B 109.4 . .
C6 O8 Ni1 130.7(8) . 1_455
C13 O9 Ni2 126.1(8) . 2_666
C13 O10 Ni1 135.4(9) . 2_666
C20 O11 Ni1 132.2(9) . 2_755
C20 O12 Ni3 125.8(8) . 1_645
O3 C1 C2 119.2(11) . .
O4 C1 O3 126.2(11) . .
O4 C1 C2 114.4(10) . .
C3 C2 C1 123.3(10) . .
C8 C2 C1 117.5(10) . .
C8 C2 C3 119.2(10) . .
C2 C3 C16 120.4(11) . .
C4 C3 C2 117.5(11) . .
C4 C3 C16 121.6(10) . .
C3 C4 H4 118.4 . .
C3 C4 C5 123.3(12) . .
C5 C4 H4 118.4 . .
C4 C5 C6 120.7(10) . .
C4 C5 C7 118.3(11) . .
C7 C5 C6 119.4(10) . .
O5 C6 C5 114.3(10) . .
O8 C6 O5 126.5(11) . .
O8 C6 C5 119.2(11) . .
C5 C7 C9 120.5(11) . .
C8 C7 C5 117.7(11) . .
C8 C7 C9 121.8(12) . .
C2 C8 C7 123.9(11) . .
C2 C8 H8 118.0 . .
C7 C8 H8 118.0 . .
C10 C9 C7 121.6(13) . .
C15 C9 C7 121.2(13) . .
C15 C9 C10 117.1(12) . .
C9 C10 H10 118.9 . .
C11 C10 C9 122.2(14) . .
C11 C10 H10 118.9 . .
C10 C11 H11 119.7 . .
C10 C11 C12 120.6(12) . .
C12 C11 H11 119.7 . .
C11 C12 C13 119.7(11) . .
C14 C12 C11 117.3(12) . .
C14 C12 C13 123.0(13) . .
O9 C13 C12 112.0(12) . .
O10 C13 O9 123.3(12) . .
O10 C13 C12 124.4(12) . .
C12 C14 H14 119.7 . .
C15 C14 C12 120.6(13) . .
C15 C14 H14 119.7 . .
C9 C15 H15 118.9 . .
C14 C15 C9 122.1(12) . .
C14 C15 H15 118.9 . .
C17 C16 C3 124.0(11) . .
C17 C16 C22 115.6(11) . .
C22 C16 C3 119.8(11) . .
C16 C17 H17 118.5 . .
C18 C17 C16 123.0(13) . .
C18 C17 H17 118.5 . .
C17 C18 H18 118.7 . .
C17 C18 C19 122.5(13) . .
C19 C18 H18 118.7 . .
C18 C19 C20 123.2(11) . .
C21 C19 C18 116.3(12) . .
C21 C19 C20 120.0(12) . .
O11 C20 O12 126.0(12) . .
O11 C20 C19 117.3(13) . .
O12 C20 C19 116.8(12) . .
C19 C21 H21 119.5 . .
C19 C21 C22 121.0(13) . .
C22 C21 H21 119.5 . .
C16 C22 H22 119.4 . .
C21 C22 C16 121.3(12) . .
C21 C22 H22 119.4 . .
H4WA O4W H4WB 109.5 . .
O5W O5W H5WA 113.4 2_656 .
O5W O5W H5WB 138.7 2_656 .
H5WA O5W H5WB 107.7 . .

loop_
_geom_bond_atom_site_label_1
_geom_bond_atom_site_label_2
_geom_bond_distance
_geom_bond_site_symmetry_2
Ni1 O1 2.040(8) .
Ni1 O2 2.056(8) .
Ni1 O3 2.118(7) .
Ni1 O8 2.091(7) 1_655
Ni1 O10 2.071(8) 2_666
Ni1 O11 2.075(9) 2_755
Ni2 Ni2 2.966(4) 2_756
Ni2 O1 2.082(8) 2_756
Ni2 O1 2.034(8) .
Ni2 O2W 2.083(8) .
Ni2 O3W 2.123(9) .
Ni2 O4 1.994(8) .
Ni2 O9 2.035(9) 2_666
Ni3 Ni3 2.992(4) 2_565
Ni3 O1W 2.089(8) .
Ni3 O2 2.026(8) 1_455
Ni3 O2 2.015(8) 2_665
Ni3 O5 2.073(8) .
Ni3 O7 2.109(9) .
Ni3 O12 2.052(9) 1_465
O1 Ni2 2.082(8) 2_756
O1 H1 0.8499 .
O1W H1WA 0.8500 .
O1W H1WB 0.8500 .
O2 Ni3 2.015(8) 2_665
O2 Ni3 2.026(8) 1_655
O2 H2 0.8500 .
O2W H2WA 0.8498 .
O2W H2WB 0.8500 .
O3 C1 1.285(14) .
O3W H3WA 0.8501 .
O3W H3WB 0.8499 .
O4 C1 1.259(15) .
O5 C6 1.283(14) .
O7 H7A 0.8501 .
O7 H7B 0.8503 .
O8 Ni1 2.091(7) 1_455
O8 C6 1.227(13) .
O9 Ni2 2.035(9) 2_666
O9 C13 1.309(15) .
O10 Ni1 2.071(8) 2_666
O10 C13 1.238(15) .
O11 Ni1 2.075(9) 2_755
O11 C20 1.240(15) .
O12 Ni3 2.052(9) 1_645
O12 C20 1.250(16) .
C1 C2 1.515(15) .
C2 C3 1.431(14) .
C2 C8 1.366(16) .
C3 C4 1.380(16) .
C3 C16 1.477(15) .
C4 H4 0.9300 .
C4 C5 1.397(16) .
C5 C6 1.493(15) .
C5 C7 1.434(15) .
C7 C8 1.374(16) .
C7 C9 1.460(17) .
C8 H8 0.9300 .
C9 C10 1.406(18) .
C9 C15 1.403(19) .
C10 H10 0.9300 .
C10 C11 1.353(17) .
C11 H11 0.9300 .
C11 C12 1.437(16) .
C12 C13 1.475(17) .
C12 C14 1.410(16) .
C14 H14 0.9300 .
C14 C15 1.370(17) .
C15 H15 0.9300 .
C16 C17 1.391(16) .
C16 C22 1.418(16) .
C17 H17 0.9300 .
C17 C18 1.323(17) .
C18 H18 0.9300 .
C18 C19 1.417(16) .
C19 C20 1.491(16) .
C19 C21 1.379(16) .
C21 H21 0.9300 .
C21 C22 1.394(18) .
C22 H22 0.9300 .
O4W H4WA 0.8499 .
O4W H4WB 0.8501 .
O5W O5W 0.87(5) 2_656
O5W H5WA 0.8499 .
O5W H5WB 0.8502 .

loop_
_geom_torsion_atom_site_label_1
_geom_torsion_atom_site_label_2
_geom_torsion_atom_site_label_3
_geom_torsion_atom_site_label_4
_geom_torsion
_geom_torsion_site_symmetry_1
_geom_torsion_site_symmetry_4
Ni1 O3 C1 O4 -41.3(18) . .
Ni1 O3 C1 C2 133.0(9) . .
Ni1 O8 C6 O5 37(2) 1_455 .
Ni1 O8 C6 C5 -142.5(9) 1_455 .
Ni1 O10 C13 O9 -3(2) 2_666 .
Ni1 O10 C13 C12 -176.9(8) 2_666 .
Ni1 O11 C20 O12 16.0(19) 2_755 .
Ni1 O11 C20 C19 -163.7(8) 2_755 .
Ni2 Ni2 O1 Ni1 -145.4(5) 2_756 .
Ni2 Ni2 O4 C1 4.6(15) 2_756 .
Ni2 O4 C1 O3 1(2) . .
Ni2 O4 C1 C2 -173.9(7) . .
Ni2 O9 C13 O10 38.0(18) 2_666 .
Ni2 O9 C13 C12 -147.6(9) 2_666 .
Ni3 Ni3 O5 C6 -92.6(10) 2_565 .
Ni3 O5 C6 O8 15.7(19) . .
Ni3 O5 C6 C5 -164.7(7) . .
Ni3 O12 C20 O11 34.5(17) 1_645 .
Ni3 O12 C20 C19 -145.9(8) 1_645 .
O1 Ni1 O2 Ni3 162(4) . 1_655
O1 Ni1 O2 Ni3 -80(4) . 2_665
O1 Ni1 O3 C1 63.8(10) . .
O1 Ni2 O1 Ni1 -145.4(5) 2_756 .
O1 Ni2 O1 Ni2 0.0 2_756 2_756
O1 Ni2 O4 C1 2.5(12) . .
O1 Ni2 O4 C1 170(2) 2_756 .
O1W Ni3 O5 C6 128.5(10) . .
O2 Ni1 O1 Ni2 -169(4) . 2_756
O2 Ni1 O1 Ni2 -46(4) . .
O2 Ni1 O3 C1 -115.7(10) . .
O2 Ni3 O5 C6 -50.5(10) 1_455 .
O2 Ni3 O5 C6 -134.9(10) 2_665 .
O2W Ni2 O1 Ni1 -136(5) . .
O2W Ni2 O1 Ni2 9(5) . 2_756
O2W Ni2 O4 C1 -178.3(12) . .
O3 Ni1 O1 Ni2 -52.2(4) . .
O3 Ni1 O1 Ni2 -175.9(6) . 2_756
O3 Ni1 O2 Ni3 168.2(4) . 1_655
O3 Ni1 O2 Ni3 -73.5(4) . 2_665
O3 C1 C2 C3 65.2(16) . .
O3 C1 C2 C8 -113.4(12) . .
O3W Ni2 O1 Ni1 125.1(4) . .
O3W Ni2 O1 Ni2 -89.5(3) . 2_756
O3W Ni2 O4 C1 -91.0(12) . .
O4 Ni2 O1 Ni1 32.9(5) . .
O4 Ni2 O1 Ni2 178.3(4) . 2_756
O4 C1 C2 C3 -119.9(12) . .
O4 C1 C2 C8 61.5(16) . .
O7 Ni3 O5 C6 42.9(10) . .
O8 Ni1 O1 Ni2 132.8(4) 1_655 .
O8 Ni1 O1 Ni2 9.1(6) 1_655 2_756
O8 Ni1 O2 Ni3 101.5(4) 1_655 2_665
O8 Ni1 O2 Ni3 -16.9(4) 1_655 1_655
O8 Ni1 O3 C1 162(4) 1_655 .
O9 Ni2 O1 Ni1 -58.3(4) 2_666 .
O9 Ni2 O1 Ni2 87.1(4) 2_666 2_756
O9 Ni2 O4 C1 92.6(12) 2_666 .
O10 Ni1 O1 Ni2 -82.8(6) 2_666 2_756
O10 Ni1 O1 Ni2 40.8(4) 2_666 .
O10 Ni1 O2 Ni3 74.7(4) 2_666 1_655
O10 Ni1 O2 Ni3 -167.0(4) 2_666 2_665
O10 Ni1 O3 C1 -30.9(10) 2_666 .
O11 Ni1 O1 Ni2 95.1(6) 2_755 2_756
O11 Ni1 O1 Ni2 -141.3(4) 2_755 .
O11 Ni1 O2 Ni3 -103.4(4) 2_755 1_655
O11 Ni1 O2 Ni3 15.0(4) 2_755 2_665
O11 Ni1 O3 C1 147.7(10) 2_755 .
O12 Ni3 O5 C6 117(4) 1_465 .
C1 C2 C3 C4 179.1(11) . .
C1 C2 C3 C16 7.9(17) . .
C1 C2 C8 C7 -177.0(11) . .
C2 C3 C4 C5 0.6(18) . .
C2 C3 C16 C17 -125.9(13) . .
C2 C3 C16 C22 44.6(16) . .
C3 C2 C8 C7 4.3(18) . .
C3 C4 C5 C6 -166.1(11) . .
C3 C4 C5 C7 -0.6(19) . .
C3 C16 C17 C18 172.4(11) . .
C3 C16 C22 C21 -174.6(11) . .
C4 C3 C16 C17 63.2(16) . .
C4 C3 C16 C22 -126.3(13) . .
C4 C5 C6 O5 -94.5(15) . .
C4 C5 C6 O8 85.1(16) . .
C4 C5 C7 C8 2.3(18) . .
C4 C5 C7 C9 -178.2(12) . .
C5 C7 C8 C2 -4.3(19) . .
C5 C7 C9 C10 129.3(14) . .
C5 C7 C9 C15 -54.2(18) . .
C6 C5 C7 C8 167.9(11) . .
C6 C5 C7 C9 -12.6(19) . .
C7 C5 C6 O5 100.2(14) . .
C7 C5 C6 O8 -80.2(16) . .
C7 C9 C10 C11 179.4(12) . .
C7 C9 C15 C14 -178.0(12) . .
C8 C2 C3 C4 -2.3(16) . .
C8 C2 C3 C16 -173.5(11) . .
C8 C7 C9 C10 -51.2(19) . .
C8 C7 C9 C15 125.3(14) . .
C9 C7 C8 C2 176.3(12) . .
C9 C10 C11 C12 -2(2) . .
C10 C9 C15 C14 -1(2) . .
C10 C11 C12 C13 -179.0(12) . .
C10 C11 C12 C14 0.4(19) . .
C11 C12 C13 O9 166.4(11) . .
C11 C12 C13 O10 -19(2) . .
C11 C12 C14 C15 1.0(19) . .
C12 C14 C15 C9 0(2) . .
C13 C12 C14 C15 -179.7(12) . .
C14 C12 C13 O9 -13.0(18) . .
C14 C12 C13 O10 161.4(12) . .
C15 C9 C10 C11 3(2) . .
C16 C3 C4 C5 171.7(11) . .
C16 C17 C18 C19 -2(2) . .
C17 C16 C22 C21 -3.4(18) . .
C17 C18 C19 C20 -167.8(12) . .
C17 C18 C19 C21 4.4(19) . .
C18 C19 C20 O11 16.2(18) . .
C18 C19 C20 O12 -163.4(11) . .
C18 C19 C21 C22 -6.1(19) . .
C19 C21 C22 C16 6(2) . .
C20 C19 C21 C22 166.4(11) . .
C21 C19 C20 O11 -155.7(11) . .
C21 C19 C20 O12 24.6(17) . .
C22 C16 C17 C18 1.6(19) . .
